data_4033498
loop_
_publ_author_name
'Thakellapalli, Haresh'
'Farajidizaji, Behzad'
'Li, Shuangjiang'
'Heller, Josef C.'
'Zhang, Yu'
'Akhmedov, Novruz G.'
'Milsmann, Carsten'
'Petersen, Jeffrey L.'
'Wang, Kung K.'

_publ_section_title
;
 Synthesis of a Cyclophane Bearing Two Benz[a]anthracene Units Connected
 at the 5 and 7 Positions with Two Naphth-1,4-diyl Groups.
;
_journal_issue 4
_journal_name_full 'The Journal of organic chemistry'
_journal_page_first 2455
_journal_page_last 2459
_journal_paper_doi 10.1021/acs.joc.7b03081
_journal_volume 83
_journal_year 2018
_chemical_formula_sum 'C29 H17 Cl3'
_chemical_formula_weight 471.78
_space_group_crystal_system monoclinic
_space_group_IT_number 14
_space_group_name_Hall '-P 2ybc'
_space_group_name_H-M_alt 'P 1 21/c 1'
_symmetry_space_group_name_Hall '-P 2ybc'
_symmetry_space_group_name_H-M 'P 1 21/c 1'
_atom_sites_solution_hydrogens geom
_cell_angle_alpha 90
_cell_angle_beta 97.2531(11)
_cell_angle_gamma 90
_cell_formula_units_Z 4
_cell_length_a 9.8710(4)
_cell_length_b 13.5010(5)
_cell_length_c 16.5306(6)
_cell_measurement_reflns_used 9909
_cell_measurement_temperature 100.(2)
_cell_measurement_theta_max 32.5919
_cell_measurement_theta_min 2.9665
_cell_volume 2185.38(14)
_computing_cell_refinement 'SAINT V8.37A (Bruker AXS Inc., 2015)'
_computing_data_reduction 'SAINT V8.37A (Bruker AXS Inc., 2015)'
_computing_structure_refinement 'SHELXL-2014/7 (Sheldrick, 2014)'
_computing_structure_solution 'XS, VERSION 2013/1'
_diffrn_ambient_temperature 100.(2)
_diffrn_detector_area_resol_mean 10.4167
_diffrn_measured_fraction_theta_full 0.998
_diffrn_measured_fraction_theta_max 0.998
_diffrn_measurement_device_type 'Bruker AXS D8 Venture fixed chi'
_diffrn_measurement_method 'omega scan, PHOTON 100 CMOS'
_diffrn_radiation_monochromator Triumph
_diffrn_radiation_type 'Mo K\a'
_diffrn_radiation_wavelength 0.71073
_diffrn_reflns_av_R_equivalents 0.0345
_diffrn_reflns_av_unetI/netI 0.0371
_diffrn_reflns_limit_h_max 13
_diffrn_reflns_limit_h_min -13
_diffrn_reflns_limit_k_max 18
_diffrn_reflns_limit_k_min -18
_diffrn_reflns_limit_l_max 23
_diffrn_reflns_limit_l_min -17
_diffrn_reflns_number 22945
_diffrn_reflns_theta_full 30.00
_diffrn_reflns_theta_max 30.00
_diffrn_reflns_theta_min 2.97
_diffrn_source_type 'fine-focus sealed tube'
_exptl_absorpt_coefficient_mu 0.435
_exptl_absorpt_correction_T_max 0.94
_exptl_absorpt_correction_T_min 0.84
_exptl_absorpt_correction_type multi-scan
_exptl_absorpt_process_details
;
SADABS-2016/2 - Bruker AXS area detector scaling and absorption correction
;
_exptl_crystal_colour 'clear colorless'
_exptl_crystal_density_diffrn 1.434
_exptl_crystal_density_method 'not measured'
_exptl_crystal_description block
_exptl_crystal_F_000 968
_exptl_crystal_size_max 0.268
_exptl_crystal_size_mid 0.165
_exptl_crystal_size_min 0.149
_refine_diff_density_max 1.816
_refine_diff_density_min -0.539
_refine_ls_extinction_method none
_refine_ls_goodness_of_fit_ref 1.019
_refine_ls_hydrogen_treatment riding
_refine_ls_matrix_type full
_refine_ls_number_parameters 289
_refine_ls_number_reflns 6362
_refine_ls_number_restraints 0
_refine_ls_restrained_S_all 1.019
_refine_ls_R_factor_all 0.0685
_refine_ls_R_factor_gt 0.0470
_refine_ls_shift/su_max 0.001
_refine_ls_shift/su_mean 0.000
_refine_ls_structure_factor_coef Fsqd
_refine_ls_weighting_details 'w=1/[\s^2^(Fo^2^)+(0.0534P)^2^+2.3473P] where P=(Fo^2^+2Fc^2^)/3'
_refine_ls_weighting_scheme calc
_refine_ls_wR_factor_gt 0.1115
_refine_ls_wR_factor_ref 0.1241
_reflns_number_gt 4897
_reflns_number_total 6362
_reflns_threshold_expression 'I > 2\s(I)'
_cod_data_source_file jo7b03081_si_002.cif
_cod_data_source_block kw39cms
_cod_depositor_comments 'Adding full bibliography for 4033498.cif.'
_cod_database_code 4033498

loop_
_space_group_symop_operation_xyz
'x, y, z'
'-x, y+1/2, -z+1/2'
'-x, -y, -z'
'x, -y-1/2, z-1/2'

loop_
_atom_site_type_symbol
_atom_site_label
_atom_site_fract_x
_atom_site_fract_y
_atom_site_fract_z
_atom_site_U_iso_or_equiv
_atom_site_adp_type
_atom_site_calc_flag
_atom_site_refinement_flags_adp
_atom_site_refinement_flags_posn
_atom_site_occupancy
Cl Cl1 0.65418(5) 0.65663(4) 0.07322(4) 0.03127(14) Uani d . . 1
Cl Cl2 0.40381(5) 0.62863(4) -0.03539(3) 0.02941(13) Uani d . . 1
Cl Cl3 0.43855(6) 0.80359(4) 0.06565(3) 0.03212(14) Uani d . . 1
C C1 0.94321(17) 0.25209(12) 0.09786(10) 0.0130(3) Uani d . . 1
C C2 0.93010(18) 0.34738(13) 0.13050(10) 0.0143(3) Uani d . . 1
C C3 0.99823(19) 0.43103(13) 0.10252(11) 0.0179(4) Uani d . . 1
H H3 1.0552 0.4234 0.0607 0.022 Uiso calc U R 1
C C4 0.9821(2) 0.52257(14) 0.13555(12) 0.0211(4) Uani d . . 1
H H4 1.0283 0.578 0.1166 0.025 Uiso calc U R 1
C C5 0.8973(2) 0.53543(14) 0.19773(12) 0.0223(4) Uani d . . 1
H H5 0.887 0.5994 0.22 0.027 Uiso calc U R 1
C C6 0.8302(2) 0.45675(14) 0.22595(11) 0.0199(4) Uani d . . 1
H H6 0.773 0.4667 0.2673 0.024 Uiso calc U R 1
C C7 0.84507(18) 0.35972(13) 0.19395(11) 0.0155(3) Uani d . . 1
C C8 0.78144(18) 0.27735(13) 0.22452(11) 0.0157(3) Uani d . . 1
H H8 0.7267 0.2867 0.2672 0.019 Uiso calc U R 1
C C9 0.79609(17) 0.18228(13) 0.19412(10) 0.0133(3) Uani d . . 1
C C10 0.73655(17) 0.09333(13) 0.22633(10) 0.0137(3) Uani d . . 1
C C11 0.66308(19) 0.09678(14) 0.29382(11) 0.0187(4) Uani d . . 1
H H11 0.6523 0.1585 0.3198 0.022 Uiso calc U R 1
C C12 0.6062(2) 0.01281(15) 0.32330(12) 0.0232(4) Uani d . . 1
H H12 0.5567 0.0175 0.3688 0.028 Uiso calc U R 1
C C13 0.6212(2) -0.07894(15) 0.28661(12) 0.0225(4) Uani d . . 1
H H13 0.581 -0.1365 0.3066 0.027 Uiso calc U R 1
C C14 0.69482(19) -0.08568(14) 0.22111(11) 0.0170(3) Uani d . . 1
H H14 0.7061 -0.1483 0.1966 0.02 Uiso calc U R 1
C C15 0.75323(17) -0.00088(13) 0.19025(10) 0.0131(3) Uani d . . 1
C C16 0.82832(17) -0.00743(13) 0.12081(10) 0.0128(3) Uani d . . 1
C C17 0.88520(17) 0.07445(13) 0.09258(11) 0.0142(3) Uani d . . 1
H H17 0.9343 0.0678 0.047 0.017 Uiso calc U R 1
C C18 0.87538(17) 0.17122(12) 0.12778(10) 0.0131(3) Uani d . . 1
C C19 1.03202(17) 0.22725(12) 0.03371(10) 0.0126(3) Uani d . . 1
C C20 0.98065(18) 0.22384(13) -0.04746(11) 0.0144(3) Uani d . . 1
H H20 0.9042 0.2637 -0.0671 0.017 Uiso calc U R 1
C C21 1.04002(18) 0.16173(13) -0.10211(11) 0.0145(3) Uani d . . 1
H H21 1.0049 0.1623 -0.1583 0.017 Uiso calc U R 1
C C22 1.14737(17) 0.10064(12) -0.07545(10) 0.0127(3) Uani d . . 1
C C23 1.21559(17) 0.11346(12) 0.00567(10) 0.0116(3) Uani d . . 1
C C24 1.33445(17) 0.05860(13) 0.03535(11) 0.0145(3) Uani d . . 1
H H24 1.3708 0.0122 0.0006 0.017 Uiso calc U R 1
C C25 1.39727(18) 0.07166(13) 0.11337(11) 0.0169(3) Uani d . . 1
H H25 1.4773 0.035 0.132 0.02 Uiso calc U R 1
C C26 1.34380(18) 0.13931(14) 0.16611(11) 0.0171(3) Uani d . . 1
H H26 1.3891 0.1492 0.2197 0.021 Uiso calc U R 1
C C27 1.22662(18) 0.19073(13) 0.14028(10) 0.0146(3) Uani d . . 1
H H27 1.1897 0.2344 0.1769 0.018 Uiso calc U R 1
C C28 1.15962(17) 0.17960(12) 0.05960(10) 0.0117(3) Uani d . . 1
C C29 0.5218(2) 0.71577(14) 0.01001(12) 0.0215(4) Uani d . . 1
H H29 0.5625 0.7513 -0.0342 0.026 Uiso calc U R 1

loop_
_atom_site_aniso_label
_atom_site_aniso_U_11
_atom_site_aniso_U_22
_atom_site_aniso_U_33
_atom_site_aniso_U_12
_atom_site_aniso_U_13
_atom_site_aniso_U_23
Cl1 0.0224(2) 0.0271(3) 0.0409(3) -0.0055(2) -0.0090(2) 0.0105(2)
Cl2 0.0258(2) 0.0312(3) 0.0285(3) -0.0025(2) -0.00747(19) -0.0029(2)
Cl3 0.0427(3) 0.0199(2) 0.0369(3) -0.0017(2) 0.0173(2) 0.0012(2)
C1 0.0135(7) 0.0116(7) 0.0132(8) 0.0016(6) -0.0007(6) -0.0025(6)
C2 0.0154(8) 0.0120(8) 0.0141(8) 0.0032(6) -0.0039(6) -0.0019(6)
C3 0.0209(9) 0.0137(8) 0.0182(8) 0.0008(7) -0.0015(7) -0.0010(7)
C4 0.0264(9) 0.0122(8) 0.0227(9) 0.0004(7) -0.0050(7) -0.0013(7)
C5 0.0302(10) 0.0131(8) 0.0215(9) 0.0064(7) -0.0052(8) -0.0058(7)
C6 0.0237(9) 0.0160(8) 0.0188(9) 0.0068(7) -0.0024(7) -0.0064(7)
C7 0.0156(8) 0.0149(8) 0.0143(8) 0.0041(6) -0.0040(6) -0.0045(6)
C8 0.0158(8) 0.0173(8) 0.0135(8) 0.0046(6) -0.0002(6) -0.0052(6)
C9 0.0124(7) 0.0149(8) 0.0119(7) 0.0023(6) -0.0006(6) -0.0020(6)
C10 0.0128(7) 0.0161(8) 0.0116(7) 0.0030(6) -0.0005(6) -0.0016(6)
C11 0.0223(9) 0.0184(8) 0.0160(8) 0.0054(7) 0.0039(7) -0.0016(7)
C12 0.0296(10) 0.0239(10) 0.0183(9) 0.0067(8) 0.0109(8) 0.0032(7)
C13 0.0286(10) 0.0190(9) 0.0217(9) 0.0032(8) 0.0104(8) 0.0046(7)
C14 0.0200(8) 0.0151(8) 0.0161(8) 0.0034(7) 0.0034(7) 0.0014(6)
C15 0.0126(7) 0.0152(8) 0.0109(7) 0.0023(6) -0.0007(6) -0.0006(6)
C16 0.0129(7) 0.0124(7) 0.0129(7) 0.0012(6) 0.0002(6) -0.0031(6)
C17 0.0151(8) 0.0126(8) 0.0152(8) 0.0012(6) 0.0027(6) -0.0044(6)
C18 0.0128(7) 0.0124(7) 0.0137(8) 0.0014(6) 0.0002(6) -0.0035(6)
C19 0.0138(7) 0.0080(7) 0.0162(8) -0.0007(6) 0.0019(6) -0.0019(6)
C20 0.0153(8) 0.0108(7) 0.0161(8) 0.0013(6) -0.0017(6) 0.0000(6)
C21 0.0171(8) 0.0134(8) 0.0123(7) -0.0006(6) -0.0005(6) -0.0003(6)
C22 0.0153(8) 0.0101(7) 0.0128(7) -0.0016(6) 0.0026(6) -0.0011(6)
C23 0.0126(7) 0.0098(7) 0.0124(7) -0.0017(6) 0.0020(6) 0.0001(6)
C24 0.0146(8) 0.0128(8) 0.0163(8) -0.0003(6) 0.0027(6) -0.0004(6)
C25 0.0139(8) 0.0160(8) 0.0200(9) 0.0004(6) -0.0005(6) 0.0023(7)
C26 0.0173(8) 0.0185(8) 0.0146(8) -0.0029(7) -0.0017(6) -0.0004(7)
C27 0.0162(8) 0.0141(8) 0.0131(8) -0.0022(6) 0.0004(6) -0.0018(6)
C28 0.0131(7) 0.0089(7) 0.0131(7) -0.0024(6) 0.0011(6) -0.0003(6)
C29 0.0243(9) 0.0180(9) 0.0217(9) -0.0008(7) 0.0005(7) 0.0044(7)

loop_
_atom_type_symbol
_atom_type_description
_atom_type_scat_dispersion_real
_atom_type_scat_dispersion_imag
_atom_type_scat_source
C C 0.0033 0.0016 'International Tables Vol C Tables 4.2.6.8 and 6.1.1.4'
H H 0.0000 0.0000 'International Tables Vol C Tables 4.2.6.8 and 6.1.1.4'
Cl Cl 0.1484 0.1585 'International Tables Vol C Tables 4.2.6.8 and 6.1.1.4'

loop_
_geom_angle_atom_site_label_1
_geom_angle_atom_site_label_2
_geom_angle_atom_site_label_3
_geom_angle_site_symmetry_3
_geom_angle
C18 C1 C2 . 120.34(16)
C18 C1 C19 . 115.06(14)
C2 C1 C19 . 124.53(16)
C1 C2 C3 . 122.10(16)
C1 C2 C7 . 118.52(16)
C3 C2 C7 . 119.38(16)
C4 C3 C2 . 120.28(18)
C3 C4 C5 . 120.63(19)
C6 C5 C4 . 120.64(17)
C5 C6 C7 . 120.70(18)
C8 C7 C6 . 121.51(17)
C8 C7 C2 . 120.12(16)
C6 C7 C2 . 118.35(17)
C9 C8 C7 . 121.95(16)
C8 C9 C18 . 117.63(16)
C8 C9 C10 . 124.00(16)
C18 C9 C10 . 118.37(15)
C11 C10 C15 . 117.43(16)
C11 C10 C9 . 122.10(16)
C15 C10 C9 . 120.46(15)
C12 C11 C10 . 121.74(17)
C11 C12 C13 . 120.35(18)
C14 C13 C12 . 119.64(18)
C13 C14 C15 . 120.74(17)
C14 C15 C10 . 120.07(16)
C14 C15 C16 . 120.87(16)
C10 C15 C16 . 119.05(15)
C17 C16 C15 . 120.12(15)
C17 C16 C22 3_755 114.51(15)
C15 C16 C22 3_755 125.36(15)
C16 C17 C18 . 123.50(16)
C1 C18 C9 . 121.31(15)
C1 C18 C17 . 120.31(15)
C9 C18 C17 . 118.38(15)
C20 C19 C28 . 118.64(15)
C20 C19 C1 . 121.49(15)
C28 C19 C1 . 117.46(15)
C19 C20 C21 . 120.84(16)
C22 C21 C20 . 121.17(16)
C21 C22 C23 . 118.75(15)
C21 C22 C16 3_755 120.67(15)
C23 C22 C16 3_755 118.89(15)
C24 C23 C28 . 118.69(15)
C24 C23 C22 . 122.00(15)
C28 C23 C22 . 119.25(15)
C25 C24 C23 . 120.90(16)
C24 C25 C26 . 120.34(16)
C27 C26 C25 . 120.16(16)
C26 C27 C28 . 120.93(16)
C27 C28 C23 . 118.92(15)
C27 C28 C19 . 121.42(15)
C23 C28 C19 . 119.47(15)
Cl2 C29 Cl1 . 110.66(11)
Cl2 C29 Cl3 . 110.21(11)
Cl1 C29 Cl3 . 110.80(11)

loop_
_geom_bond_atom_site_label_1
_geom_bond_atom_site_label_2
_geom_bond_site_symmetry_2
_geom_bond_distance
Cl1 C29 . 1.759(2)
Cl2 C29 . 1.756(2)
Cl3 C29 . 1.766(2)
C1 C18 . 1.403(2)
C1 C2 . 1.407(2)
C1 C19 . 1.497(2)
C2 C3 . 1.421(3)
C2 C7 . 1.433(2)
C3 C4 . 1.368(3)
C4 C5 . 1.416(3)
C5 C6 . 1.365(3)
C6 C7 . 1.427(2)
C7 C8 . 1.402(3)
C8 C9 . 1.393(2)
C9 C18 . 1.433(2)
C9 C10 . 1.466(2)
C10 C11 . 1.406(2)
C10 C15 . 1.423(2)
C11 C12 . 1.381(3)
C12 C13 . 1.395(3)
C13 C14 . 1.381(3)
C14 C15 . 1.406(2)
C15 C16 . 1.446(2)
C16 C17 . 1.350(2)
C16 C22 3_755 1.500(2)
C17 C18 . 1.438(2)
C19 C20 . 1.374(2)
C19 C28 . 1.431(2)
C20 C21 . 1.413(2)
C21 C22 . 1.371(2)
C22 C23 . 1.433(2)
C22 C16 3_755 1.500(2)
C23 C24 . 1.421(2)
C23 C28 . 1.422(2)
C24 C25 . 1.370(3)
C25 C26 . 1.410(3)
C26 C27 . 1.370(2)
C27 C28 . 1.420(2)
